data_4030762
loop_
_publ_author_name
'Tyutyunnik, A. P.'
'Zubkov, V. G.'
'Kellerman, D. G.'
'Pereliaev, V. A.'
'Kar Kin, A. E.'
'Svensson, G.'

_publ_section_title
;
 Synthesis, superconducting properties and structural (including electron
 diffraction) studies of NaxNbO2 and LixNbO2
;
_journal_name_full 'European Journal of Solid State and Inorganic Chemistry'
_journal_page_first 53
_journal_page_last 65
_journal_volume 33
_journal_year 1996
_chemical_formula_sum 'Li0.64 Nb O2'
_chemical_formula_weight 129.347
_space_group_IT_number 194
_symmetry_cell_setting hexagonal
_symmetry_Int_Tables_number 194
_symmetry_space_group_name_Hall '-P 6c 2c'
_symmetry_space_group_name_H-M 'P 63/m m c'
_cell_angle_alpha 90
_cell_angle_beta 90
_cell_angle_gamma 120
_cell_formula_units_Z 2
_cell_length_a 2.9275(2)
_cell_length_b 2.9275(2)
_cell_length_c 11.4672(9)
_cell_volume 85.110(11)
_diffrn_ambient_temperature 293
_diffrn_radiation_probe x-ray
_diffrn_radiation_type CuK\a
_diffrn_radiation_wavelength 1.54056
_exptl_absorpt_coefficient_mu 53.84
_exptl_crystal_density_diffrn 5.066
_exptl_crystal_F_000 118
_pd_proc_ls_prof_wR_factor 0.104
_refine_ls_R_I_factor 0.034
_cod_data_source_file EJSSIC-1996-33-53-65-2.cif
_cod_data_source_block LixNbO2
_cod_depositor_comments
;
Rietveld refinements, no thermal parameters provided
;
_cod_original_cell_volume 85.110(15)
_cod_database_code 4030762

loop_
_symmetry_equiv_pos_site_id
_symmetry_equiv_pos_as_xyz
1 x,y,z
2 x-y,x,1/2+z
3 -y,x-y,z
4 -x,-y,1/2+z
5 -x+y,-x,z
6 y,-x+y,1/2+z
7 -y,-x,1/2-z
8 x-y,-y,-z
9 x,x-y,1/2-z
10 y,x,-z
11 -x+y,y,1/2-z
12 -x,-x+y,-z
13 -x,-y,-z
14 -x+y,-x,1/2-z
15 y,-x+y,-z
16 x,y,1/2-z
17 x-y,x,-z
18 -y,x-y,1/2-z
19 y,x,1/2+z
20 -x+y,y,z
21 -x,-x+y,1/2+z
22 -y,-x,z
23 x-y,-y,1/2+z
24 x,x-y,z

loop_
_atom_site_label
_atom_site_type_symbol
_atom_site_thermal_displace_type
_atom_site_fract_x
_atom_site_fract_y
_atom_site_fract_z
_atom_site_occupancy
_atom_site_U_iso_or_equiv
Nb Nb Uiso 0.66667 0.33333 0.25000 1.000 1.0000
O O Uiso 0.33333 0.66667 0.1293(2) 1.000 1.0000
Li Li Uiso 0.00000 0.00000 0.00000 0.71(4) 1.0000

loop_
_atom_type_symbol
_atom_type_description
_atom_type_scat_dispersion_real
_atom_type_scat_dispersion_imag
_atom_type_scat_source
Li Li 0.0008 0.0003 ' International Tables Vol C Tables 4.2.6.8 and 6.1.1.4'
Nb Nb -0.1121 2.4826 ' International Tables Vol C Tables 4.2.6.8 and 6.1.1.4'
O O 0.0492 0.0322 ' International Tables Vol C Tables 4.2.6.8 and 6.1.1.4'

loop_
_geom_angle_atom_site_label_1
_geom_angle_atom_site_label_2
_geom_angle_atom_site_label_3
_geom_angle
_geom_angle_site_symmetry_1
_geom_angle_site_symmetry_3
_geom_angle_publ_flag
Nb Nb O 90.00 1_445 . yes
Nb Nb O 47.93(3) 1_455 . yes
Nb Nb O 132.07(3) 1_545 . yes
O Nb O 84.14(5) . 1_545 yes
Nb Nb O 47.93(3) 1_565 . yes
Nb Nb O 132.07(3) 1_655 . yes
O Nb O 84.14(5) . 1_655 yes
Nb Nb O 90.00 1_665 . yes
O Nb O 134.48(2) . 7_655 yes
O Nb O 78.63(7) . 7_665 yes
O Nb O 134.48(2) . 7_765 yes
Nb Nb Nb 60.00 1_445 1_455 yes
Nb Nb Nb 60.00 1_445 1_545 yes
Nb Nb O 47.93(3) 1_445 1_545 yes
Nb Nb Nb 120.00 1_445 1_565 yes
Nb Nb Nb 120.00 1_445 1_655 yes
Nb Nb O 132.07(3) 1_445 1_655 yes
Nb Nb Nb 180.00 1_445 1_665 yes
Nb Nb O 47.93(3) 1_445 7_655 yes
Nb Nb O 90.00 1_445 7_665 yes
Nb Nb O 132.07(3) 1_445 7_765 yes
Nb Nb Nb 120.00 1_455 1_545 yes
Nb Nb O 90.00 1_455 1_545 yes
Nb Nb Nb 60.00 1_455 1_565 yes
Nb Nb Nb 180.00 1_455 1_655 yes
Nb Nb O 132.07(3) 1_455 1_655 yes
Nb Nb Nb 120.00 1_455 1_665 yes
Nb Nb O 90.00 1_455 7_655 yes
Nb Nb O 47.93(3) 1_455 7_665 yes
Nb Nb O 132.07(3) 1_455 7_765 yes
Nb Nb O 47.93(3) 1_545 1_545 yes
Nb Nb Nb 180.00 1_545 1_565 yes
Nb Nb Nb 60.00 1_545 1_655 yes
Nb Nb O 90.00 1_545 1_655 yes
Nb Nb Nb 120.00 1_545 1_665 yes
Nb Nb O 47.93(3) 1_545 7_655 yes
Nb Nb O 132.07(3) 1_545 7_665 yes
Nb Nb O 90.00 1_545 7_765 yes
Nb Nb O 132.07(3) 1_565 1_545 yes
Nb Nb O 90.00 1_655 1_545 yes
O Nb O 84.14(5) 1_545 1_655 yes
Nb Nb O 132.07(3) 1_665 1_545 yes
O Nb O 78.63(7) 1_545 7_655 yes
O Nb O 134.48(2) 1_545 7_665 yes
O Nb O 134.48(2) 1_545 7_765 yes
Nb Nb Nb 120.00 1_565 1_655 yes
Nb Nb O 90.00 1_565 1_655 yes
Nb Nb Nb 60.00 1_565 1_665 yes
Nb Nb O 132.07(3) 1_565 7_655 yes
Nb Nb O 47.93(3) 1_565 7_665 yes
Nb Nb O 90.00 1_565 7_765 yes
Nb Nb O 47.93(3) 1_655 1_655 yes
Nb Nb Nb 60.00 1_655 1_665 yes
Nb Nb O 90.00 1_655 7_655 yes
Nb Nb O 132.07(3) 1_655 7_665 yes
Nb Nb O 47.93(3) 1_655 7_765 yes
Nb Nb O 47.93(3) 1_665 1_655 yes
O Nb O 134.48(2) 1_655 7_655 yes
O Nb O 134.48(2) 1_655 7_665 yes
O Nb O 78.63(7) 1_655 7_765 yes
Nb Nb O 132.07(3) 1_665 7_655 yes
Nb Nb O 90.00 1_665 7_665 yes
Nb Nb O 47.93(3) 1_665 7_765 yes
O Nb O 84.14(5) 7_655 7_665 yes
O Nb O 84.14(5) 7_655 7_765 yes
O Nb O 84.14(5) 7_665 7_765 yes
Nb O Nb 84.14(7) . 1_455 yes
Nb O Nb 84.14(7) . 1_565 yes
Nb O Nb 84.14(7) 1_455 1_565 yes

loop_
_geom_bond_atom_site_label_1
_geom_bond_atom_site_label_2
_geom_bond_distance
_geom_bond_site_symmetry_2
_geom_bond_publ_flag
Nb O 2.1846(15) . yes
Nb Nb 2.9275(2) 1_445 yes
Nb Nb 2.9275(2) 1_455 yes
Nb Nb 2.9275(2) 1_545 yes
Nb O 2.1846(15) 1_545 yes
Nb Nb 2.9275(2) 1_565 yes
Nb Nb 2.9275(2) 1_655 yes
Nb O 2.1846(15) 1_655 yes
Nb Nb 2.9275(2) 1_665 yes
Nb O 2.1846(15) 7_655 yes
Nb O 2.1846(15) 7_665 yes
Nb O 2.1846(15) 7_765 yes
